data_4311086
loop_
_publ_author_name
'Arienne S. King'
'George Ferguson'
'James F. Britten'
'John F. Valliant'

_publ_section_title
;
 Sterically Hindered and Robust Pnictogen Ligands Derived from Carboranes:
 Synthesis and X-ray Structure Determination of
 Tris(1'-methyl(1,2-dicarba-closo-dodecaboran-1-yl))phosphine,
 Tris(1'-methyl(1,2-dicarba-closo-dodecaboran-1-yl))arsine and
 Chloro(Tris(1'-methyl(1,2-dicarba-closo-dodecaboran-1-yl))phosphine)gold(I)
;
_journal_name_full 'Inorganic Chemistry'
_journal_page_first 3507
_journal_page_last 3513
_journal_paper_doi 10.1021/ic049947i
_journal_volume 43
_journal_year 2004
_chemical_formula_sum 'C9 H39 B30 P'
_chemical_formula_weight 502.67
_chemical_name_systematic
; 
 tris(1'-methyl(1,2-dicarba-closo-
dodecaboran-1-yl))phosphine 
;
_space_group_IT_number 173
_symmetry_cell_setting hexagonal
_symmetry_space_group_name_Hall 'P 6c'
_symmetry_space_group_name_H-M 'P 63'
_atom_sites_solution_hydrogens geom
_atom_sites_solution_primary direct
_atom_sites_solution_secondary difmap
_audit_creation_method SHELXL-97
_cell_angle_alpha 90.00
_cell_angle_beta 90.00
_cell_angle_gamma 120.00
_cell_formula_units_Z 2
_cell_length_a 12.251(3)
_cell_length_b 12.251(3)
_cell_length_c 11.514(4)
_cell_measurement_reflns_used 5066
_cell_measurement_temperature 190(2)
_cell_measurement_theta_max 26.076
_cell_measurement_theta_min 2.611
_cell_volume 1496.6(7)
_computing_cell_refinement SMART
_computing_data_collection 'SMART, (Bruker, 1997)'
_computing_data_reduction SAINT
_computing_molecular_graphics SHELXTL-98
_computing_publication_material SHELXTL-98
_computing_structure_refinement 'SHELXL-97 (Sheldrick, 1997)'
_computing_structure_solution 'SHELXS-97 (Sheldrick, 1990)'
_diffrn_ambient_temperature 190(2)
_diffrn_measured_fraction_theta_full 1.000
_diffrn_measured_fraction_theta_max 1.000
_diffrn_measurement_device_type 'CCD area detector'
_diffrn_measurement_method 'phi and omega scans'
_diffrn_radiation_monochromator graphite
_diffrn_radiation_source 'rotating anode'
_diffrn_radiation_type MoK\a
_diffrn_radiation_wavelength 0.71073
_diffrn_reflns_av_R_equivalents 0.0808
_diffrn_reflns_av_sigmaI/netI 0.0603
_diffrn_reflns_limit_h_max 15
_diffrn_reflns_limit_h_min -15
_diffrn_reflns_limit_k_max 15
_diffrn_reflns_limit_k_min -15
_diffrn_reflns_limit_l_max 14
_diffrn_reflns_limit_l_min -14
_diffrn_reflns_number 13601
_diffrn_reflns_theta_full 27.46
_diffrn_reflns_theta_max 27.46
_diffrn_reflns_theta_min 1.92
_exptl_absorpt_coefficient_mu 0.098
_exptl_absorpt_correction_T_max 0.896
_exptl_absorpt_correction_T_min 0.871595
_exptl_absorpt_correction_type multi-scan
_exptl_crystal_colour colourless
_exptl_crystal_density_diffrn 1.115
_exptl_crystal_density_method 'not measured'
_exptl_crystal_description rod
_exptl_crystal_F_000 516
_exptl_crystal_size_max 0.20
_exptl_crystal_size_mid 0.08
_exptl_crystal_size_min 0.06
_refine_diff_density_max 0.256
_refine_diff_density_min -0.206
_refine_diff_density_rms 0.040
_refine_ls_abs_structure_details 'Flack H D (1983), Acta Cryst. A39, 876-881'
_refine_ls_abs_structure_Flack -0.04(17)
_refine_ls_extinction_method none
_refine_ls_goodness_of_fit_ref 1.090
_refine_ls_hydrogen_treatment mixed
_refine_ls_matrix_type full
_refine_ls_number_parameters 174
_refine_ls_number_reflns 2283
_refine_ls_number_restraints 327
_refine_ls_restrained_S_all 1.056
_refine_ls_R_factor_all 0.0846
_refine_ls_R_factor_gt 0.0568
_refine_ls_shift/su_max 0.005
_refine_ls_shift/su_mean 0.001
_refine_ls_structure_factor_coef Fsqd
_refine_ls_weighting_details 'calc w=1/[\s^2^(Fo^2^)+(0.0580P)^2^+0.2477P] where P=(Fo^2^+2Fc^2^)/3'
_refine_ls_weighting_scheme calc
_refine_ls_wR_factor_gt 0.1216
_refine_ls_wR_factor_ref 0.1318
_reflns_number_gt 1751
_reflns_number_total 2283
_reflns_threshold_expression >2sigma(I)
_cod_data_source_file ic049947isi20040112_044000_1.cif
_cod_data_source_block askp
_cod_database_code 4311086

loop_
_symmetry_equiv_pos_as_xyz
'x, y, z'
'-y, x-y, z'
'-x+y, -x, z'
'-x, -y, z+1/2'
'y, -x+y, z+1/2'
'x-y, x, z+1/2'

loop_
_atom_site_label
_atom_site_type_symbol
_atom_site_fract_x
_atom_site_fract_y
_atom_site_fract_z
_atom_site_U_iso_or_equiv
_atom_site_adp_type
_atom_site_occupancy
_atom_site_symmetry_multiplicity
_atom_site_calc_flag
_atom_site_refinement_flags
_atom_site_disorder_assembly
_atom_site_disorder_group
P1 P 0.3333 0.6667 0.29002(11) 0.0243(2) Uani 0.50 3 d SPDU . 1
C1' C 0.2395(3) 0.7241(3) 0.2060(3) 0.0250(8) Uani 0.748(4) 1 d PDU A 1
H1 H 0.2910 0.8168 0.1982 0.030 Uiso 0.748(4) 1 calc PR A 1
H1' H 0.2242 0.6877 0.1269 0.030 Uiso 0.748(4) 1 calc PR A 1
C1 C 0.1136(3) 0.6916(3) 0.2597(2) 0.0256(8) Uani 0.748(4) 1 d PDU A 1
C2 C 0.0798(4) 0.8049(4) 0.2641(4) 0.0580(14) Uani 0.748(4) 1 d PDU A 1
H2 H 0.1387 0.8880 0.2343 0.070 Uiso 0.748(4) 1 calc PR A 1
B3 B 0.0032(5) 0.6884(7) 0.1676(4) 0.0630(19) Uani 0.748(4) 1 d PDU A 1
H3 H 0.0169 0.7000 0.0696 0.076 Uiso 0.748(4) 1 calc PR A 1
B4 B -0.0218(5) 0.5508(5) 0.2394(4) 0.0534(14) Uani 0.748(4) 1 d PDU A 1
H4 H -0.0267 0.4677 0.1901 0.064 Uiso 0.748(4) 1 calc PR A 1
B5 B 0.0499(5) 0.5954(5) 0.3777(5) 0.0413(12) Uani 0.748(4) 1 d PDU A 1
H5 H 0.0927 0.5423 0.4218 0.050 Uiso 0.748(4) 1 calc PR A 1
B6 B 0.1204(5) 0.7608(6) 0.3909(5) 0.0396(14) Uani 0.748(4) 1 d PDU A 1
H6 H 0.2108 0.8195 0.4425 0.048 Uiso 0.748(4) 1 calc PR A 1
B7 B -0.0751(6) 0.7514(9) 0.2436(7) 0.083(3) Uani 0.748(4) 1 d PDU A 1
H7 H -0.1159 0.8053 0.1973 0.099 Uiso 0.748(4) 1 calc PR A 1
B8 B -0.1448(7) 0.5881(10) 0.2324(7) 0.079(3) Uani 0.748(4) 1 d PDU A 1
H8 H -0.2339 0.5300 0.1789 0.095 Uiso 0.748(4) 1 calc PR A 1
B9 B -0.1173(6) 0.5288(5) 0.3644(7) 0.0535(18) Uani 0.748(4) 1 d PDU A 1
H9 H -0.1868 0.4315 0.4002 0.064 Uiso 0.748(4) 1 calc PR A 1
B10 B -0.0288(5) 0.6623(5) 0.4563(4) 0.0373(15) Uani 0.748(4) 1 d PDU A 1
H10 H -0.0399 0.6550 0.5548 0.045 Uiso 0.748(4) 1 calc PR A 1
B11 B -0.0023(6) 0.7961(5) 0.3817(8) 0.0632(19) Uani 0.748(4) 1 d PDU A 1
H11 H 0.0064 0.8816 0.4293 0.076 Uiso 0.748(4) 1 calc PR A 1
B12 B -0.1488(6) 0.6551(9) 0.3661(8) 0.055(3) Uani 0.748(4) 1 d PDU A 1
H12 H -0.2405 0.6427 0.4035 0.066 Uiso 0.748(4) 1 calc PR A 1
P1A P 0.3333 0.6667 0.29002(11) 0.0243(2) Uani 0.50 3 d SPDU . 2
C1'A C 0.1794(6) 0.5985(8) 0.2199(6) 0.028(2) Uiso 0.252(4) 1 d PDU A 2
H1'A H 0.1939 0.6236 0.1371 0.034 Uiso 0.252(4) 1 calc PR A 2
H1A H 0.1412 0.5057 0.2223 0.034 Uiso 0.252(4) 1 calc PR A 2
C1A C 0.0824(5) 0.6296(7) 0.2658(6) 0.020(2) Uiso 0.252(4) 1 d PDU A 2
C2A C -0.0621(7) 0.5130(7) 0.2700(7) 0.035(3) Uiso 0.252(4) 1 d PDU A 2
H2A H -0.0850 0.4148 0.2412 0.042 Uiso 0.252(4) 1 calc PR A 2
B3A B 0.0149(10) 0.5675(10) 0.3960(7) 0.028(4) Uiso 0.252(4) 1 d PDU A 2
H3A H 0.0474 0.5142 0.4545 0.034 Uiso 0.252(4) 1 calc PR A 2
B4A B 0.1061(10) 0.7320(10) 0.3768(8) 0.036(5) Uiso 0.252(4) 1 d PDU A 2
H4A H 0.2001 0.7911 0.4231 0.044 Uiso 0.252(4) 1 calc PR A 2
B5A B 0.0825(9) 0.7663(8) 0.2328(8) 0.033(4) Uiso 0.252(4) 1 d PDU A 2
H5A H 0.1488 0.8363 0.1900 0.039 Uiso 0.252(4) 1 calc PR A 2
B6A B -0.0222(8) 0.6237(9) 0.1629(7) 0.028(3) Uiso 0.252(4) 1 d PDU A 2
H6A H -0.0147 0.6091 0.0661 0.033 Uiso 0.252(4) 1 calc PR A 2
B7A B -0.1430(10) 0.5226(12) 0.3835(10) 0.040(5) Uiso 0.252(4) 1 d PDU A 2
H7A H -0.2185 0.4389 0.4341 0.048 Uiso 0.252(4) 1 calc PR A 2
B8A B -0.0411(14) 0.6651(15) 0.4515(10) 0.082(10) Uiso 0.252(4) 1 d PDU A 2
H8A H -0.0473 0.6794 0.5485 0.099 Uiso 0.252(4) 1 calc PR A 2
B9A B 0.0003(14) 0.7903(12) 0.3501(11) 0.070(8) Uiso 0.252(4) 1 d PDU A 2
H9A H 0.0221 0.8885 0.3780 0.084 Uiso 0.252(4) 1 calc PR A 2
B10A B -0.0814(11) 0.7185(11) 0.2184(10) 0.043(5) Uiso 0.252(4) 1 d PDU A 2
H10A H -0.1163 0.7682 0.1578 0.052 Uiso 0.252(4) 1 calc PR A 2
B11A B -0.1662(8) 0.5568(11) 0.2389(11) 0.028(4) Uiso 0.252(4) 1 d PDU A 2
H11A H -0.2586 0.4950 0.1912 0.033 Uiso 0.252(4) 1 calc PR A 2
B12A B -0.1544(13) 0.6586(18) 0.3538(15) 0.046(7) Uiso 0.252(4) 1 d PDU A 2
H12A H -0.2377 0.6682 0.3846 0.055 Uiso 0.252(4) 1 calc PR A 2

loop_
_atom_site_aniso_label
_atom_site_aniso_U_11
_atom_site_aniso_U_22
_atom_site_aniso_U_33
_atom_site_aniso_U_23
_atom_site_aniso_U_13
_atom_site_aniso_U_12
P1 0.0233(3) 0.0233(3) 0.0263(4) 0.000 0.000 0.01163(16)
C1' 0.0259(16) 0.0262(17) 0.0253(14) 0.0080(13) 0.0061(13) 0.0150(14)
C1 0.0245(16) 0.031(2) 0.0230(16) 0.0037(12) 0.0050(11) 0.0155(15)
C2 0.056(3) 0.062(3) 0.079(3) 0.039(3) 0.036(2) 0.047(2)
B3 0.034(3) 0.126(6) 0.036(2) 0.014(3) -0.001(2) 0.046(4)
B4 0.031(3) 0.052(3) 0.057(3) -0.018(2) 0.015(2) 0.006(2)
B5 0.033(3) 0.038(3) 0.050(3) 0.015(2) 0.016(2) 0.015(2)
B6 0.035(3) 0.042(3) 0.038(3) -0.011(2) 0.0070(18) 0.016(2)
B7 0.056(4) 0.127(6) 0.097(5) 0.062(5) 0.034(3) 0.069(4)
B8 0.035(3) 0.139(7) 0.059(4) -0.017(4) -0.005(3) 0.041(4)
B9 0.032(3) 0.041(3) 0.075(4) 0.003(3) 0.020(3) 0.009(2)
B10 0.030(2) 0.047(3) 0.028(2) 0.0003(18) 0.0195(17) 0.014(2)
B11 0.057(4) 0.040(3) 0.104(5) 0.013(3) 0.037(3) 0.033(3)
B12 0.042(4) 0.071(5) 0.060(4) 0.013(3) 0.025(3) 0.034(3)
P1A 0.0233(3) 0.0233(3) 0.0263(4) 0.000 0.000 0.01163(16)

loop_
_atom_type_symbol
_atom_type_description
_atom_type_scat_dispersion_real
_atom_type_scat_dispersion_imag
_atom_type_scat_source
C C 0.0033 0.0016 'International Tables Vol C Tables 4.2.6.8 and 6.1.1.4'
H H 0.0000 0.0000 'International Tables Vol C Tables 4.2.6.8 and 6.1.1.4'
B B 0.0013 0.0007 'International Tables Vol C Tables 4.2.6.8 and 6.1.1.4'
P P 0.1023 0.0942 'International Tables Vol C Tables 4.2.6.8 and 6.1.1.4'

loop_
_geom_angle_atom_site_label_1
_geom_angle_atom_site_label_2
_geom_angle_atom_site_label_3
_geom_angle
_geom_angle_site_symmetry_1
_geom_angle_site_symmetry_3
_geom_angle_publ_flag
C1' P1 C1' 96.06(12) . 3_565 ?
C1' P1 C1' 96.06(12) . 2_665 ?
C1' P1 C1' 96.06(12) 3_565 2_665 ?
C1 C1' P1 114.95(19) . . ?
C1 C1' H1 108.5 . . ?
P1 C1' H1 108.5 . . ?
C1 C1' H1' 108.5 . . ?
P1 C1' H1' 108.5 . . ?
H1 C1' H1' 107.5 . . ?
C1' C1 C2 116.4(3) . . ?
C1' C1 B3 116.3(3) . . ?
C2 C1 B3 60.3(3) . . ?
C1' C1 B4 123.7(3) . . ?
C2 C1 B4 109.4(3) . . ?
B3 C1 B4 62.2(3) . . ?
C1' C1 B5 123.9(3) . . ?
C2 C1 B5 109.7(3) . . ?
B3 C1 B5 113.3(3) . . ?
B4 C1 B5 62.3(3) . . ?
C1' C1 B6 115.9(3) . . ?
C2 C1 B6 61.5(3) . . ?
B3 C1 B6 113.7(3) . . ?
B4 C1 B6 113.8(3) . . ?
B5 C1 B6 62.2(2) . . ?
C1 C2 B11 111.9(3) . . ?
C1 C2 B3 61.9(3) . . ?
B11 C2 B3 115.0(4) . . ?
C1 C2 B7 112.3(4) . . ?
B11 C2 B7 64.0(4) . . ?
B3 C2 B7 62.2(4) . . ?
C1 C2 B6 61.5(2) . . ?
B11 C2 B6 63.0(3) . . ?
B3 C2 B6 115.0(4) . . ?
B7 C2 B6 116.4(3) . . ?
C1 C2 H2 120.6 . . ?
B11 C2 H2 117.8 . . ?
B3 C2 H2 117.7 . . ?
B7 C2 H2 117.4 . . ?
B6 C2 H2 116.9 . . ?
C2 B3 C1 57.9(2) . . ?
C2 B3 B7 59.2(4) . . ?
C1 B3 B7 106.6(4) . . ?
C2 B3 B4 105.0(3) . . ?
C1 B3 B4 59.1(3) . . ?
B7 B3 B4 108.6(4) . . ?
C2 B3 B8 104.8(4) . . ?
C1 B3 B8 106.3(4) . . ?
B7 B3 B8 59.6(4) . . ?
B4 B3 B8 60.7(4) . . ?
C2 B3 H3 124.5 . . ?
C1 B3 H3 123.2 . . ?
B7 B3 H3 121.5 . . ?
B4 B3 H3 121.8 . . ?
B8 B3 H3 122.7 . . ?
C1 B4 B3 58.8(3) . . ?
C1 B4 B5 58.9(2) . . ?
B3 B4 B5 107.7(3) . . ?
C1 B4 B8 105.4(4) . . ?
B3 B4 B8 59.8(4) . . ?
B5 B4 B8 108.3(4) . . ?
C1 B4 B9 105.9(3) . . ?
B3 B4 B9 108.0(4) . . ?
B5 B4 B9 60.5(3) . . ?
B8 B4 B9 60.1(3) . . ?
C1 B4 H4 124.1 . . ?
B3 B4 H4 121.8 . . ?
B5 B4 H4 121.4 . . ?
B8 B4 H4 122.2 . . ?
B9 B4 H4 121.9 . . ?
C1 B5 B6 59.0(2) . . ?
C1 B5 B4 58.8(3) . . ?
B6 B5 B4 108.3(3) . . ?
C1 B5 B10 104.6(3) . . ?
B6 B5 B10 59.9(2) . . ?
B4 B5 B10 107.4(3) . . ?
C1 B5 B9 105.7(3) . . ?
B6 B5 B9 108.8(3) . . ?
B4 B5 B9 60.3(3) . . ?
B10 B5 B9 59.9(3) . . ?
C1 B5 H5 124.4 . . ?
B6 B5 H5 121.1 . . ?
B4 B5 H5 121.5 . . ?
B10 B5 H5 122.9 . . ?
B9 B5 H5 121.7 . . ?
C1 B6 C2 57.0(2) . . ?
C1 B6 B11 103.4(4) . . ?
C2 B6 B11 56.9(3) . . ?
C1 B6 B5 58.8(3) . . ?
C2 B6 B5 103.6(4) . . ?
B11 B6 B5 106.7(4) . . ?
C1 B6 B10 105.0(4) . . ?
C2 B6 B10 102.3(4) . . ?
B11 B6 B10 58.6(3) . . ?
B5 B6 B10 60.7(3) . . ?
C1 B6 H6 124.3 . . ?
C2 B6 H6 126.0 . . ?
B11 B6 H6 123.7 . . ?
B5 B6 H6 122.1 . . ?
B10 B6 H6 123.5 . . ?
C2 B7 B3 58.6(3) . . ?
C2 B7 B8 105.5(4) . . ?
B3 B7 B8 61.1(4) . . ?
C2 B7 B12 104.3(4) . . ?
B3 B7 B12 108.4(5) . . ?
B8 B7 B12 60.0(4) . . ?
C2 B7 B11 57.2(3) . . ?
B3 B7 B11 106.5(4) . . ?
B8 B7 B11 107.6(4) . . ?
B12 B7 B11 60.0(4) . . ?
C2 B7 H7 125.1 . . ?
B3 B7 H7 121.4 . . ?
B8 B7 H7 121.7 . . ?
B12 B7 H7 122.2 . . ?
B11 B7 H7 122.7 . . ?
B7 B8 B12 60.8(5) . . ?
B7 B8 B3 59.3(4) . . ?
B12 B8 B3 107.6(6) . . ?
B7 B8 B4 107.4(5) . . ?
B12 B8 B4 107.7(4) . . ?
B3 B8 B4 59.5(3) . . ?
B7 B8 B9 108.6(5) . . ?
B12 B8 B9 59.9(4) . . ?
B3 B8 B9 107.7(4) . . ?
B4 B8 B9 60.1(4) . . ?
B7 B8 H8 121.6 . . ?
B12 B8 H8 121.6 . . ?
B3 B8 H8 122.3 . . ?
B4 B8 H8 122.1 . . ?
B9 B8 H8 121.4 . . ?
B12 B9 B10 59.5(4) . . ?
B12 B9 B8 59.2(4) . . ?
B10 B9 B8 106.5(4) . . ?
B12 B9 B4 106.8(4) . . ?
B10 B9 B4 106.6(4) . . ?
B8 B9 B4 59.8(4) . . ?
B12 B9 B5 107.4(4) . . ?
B10 B9 B5 60.0(3) . . ?
B8 B9 B5 107.0(5) . . ?
B4 B9 B5 59.2(3) . . ?
B12 B9 H9 122.3 . . ?
B10 B9 H9 122.5 . . ?
B8 B9 H9 122.5 . . ?
B4 B9 H9 122.5 . . ?
B5 B9 H9 122.0 . . ?
B11 B10 B12 60.8(4) . . ?
B11 B10 B6 60.3(3) . . ?
B12 B10 B6 109.4(4) . . ?
B11 B10 B9 108.2(4) . . ?
B12 B10 B9 59.8(4) . . ?
B6 B10 B9 108.6(4) . . ?
B11 B10 B5 107.1(3) . . ?
B12 B10 B5 107.8(3) . . ?
B6 B10 B5 59.4(3) . . ?
B9 B10 B5 60.1(3) . . ?
B11 B10 H10 121.7 . . ?
B12 B10 H10 121.1 . . ?
B6 B10 H10 121.1 . . ?
B9 B10 H10 121.5 . . ?
B5 B10 H10 122.5 . . ?
C2 B11 B10 106.7(3) . . ?
C2 B11 B6 60.0(3) . . ?
B10 B11 B6 61.1(3) . . ?
C2 B11 B12 105.5(5) . . ?
B10 B11 B12 60.5(4) . . ?
B6 B11 B12 109.8(4) . . ?
C2 B11 B7 58.8(4) . . ?
B10 B11 B7 109.0(4) . . ?
B6 B11 B7 109.7(5) . . ?
B12 B11 B7 60.0(4) . . ?
C2 B11 H11 123.9 . . ?
B10 B11 H11 121.3 . . ?
B6 B11 H11 119.9 . . ?
B12 B11 H11 121.9 . . ?
B7 B11 H11 121.1 . . ?
B8 B12 B10 108.8(3) . . ?
B8 B12 B7 59.2(5) . . ?
B10 B12 B7 107.5(4) . . ?
B8 B12 B11 107.1(5) . . ?
B10 B12 B11 58.6(4) . . ?
B7 B12 B11 60.0(4) . . ?
B8 B12 B9 60.9(4) . . ?
B10 B12 B9 60.7(4) . . ?
B7 B12 B9 108.2(5) . . ?
B11 B12 B9 107.2(4) . . ?
B8 B12 H12 121.6 . . ?
B10 B12 H12 121.7 . . ?
B7 B12 H12 122.0 . . ?
B11 B12 H12 122.8 . . ?
B9 B12 H12 121.2 . . ?
C1A C1'A H1'A 107.5 . . ?
C1A C1'A H1A 107.5 . . ?
H1'A C1'A H1A 107.0 . . ?
C1'A C1A C2A 115.9(5) . . ?
C1'A C1A B3A 117.6(5) . . ?
C2A C1A B3A 60.5(4) . . ?
C1'A C1A B4A 125.4(5) . . ?
C2A C1A B4A 109.4(4) . . ?
B3A C1A B4A 62.2(4) . . ?
C1'A C1A B5A 123.4(5) . . ?
C2A C1A B5A 109.4(4) . . ?
B3A C1A B5A 113.3(4) . . ?
B4A C1A B5A 62.2(4) . . ?
C1'A C1A B6A 114.3(5) . . ?
C2A C1A B6A 61.5(4) . . ?
B3A C1A B6A 113.8(4) . . ?
B4A C1A B6A 113.3(4) . . ?
B5A C1A B6A 61.7(4) . . ?
C1A C2A B11A 112.7(4) . . ?
C1A C2A B3A 61.8(4) . . ?
B11A C2A B3A 115.5(5) . . ?
C1A C2A B7A 112.5(5) . . ?
B11A C2A B7A 64.3(5) . . ?
B3A C2A B7A 62.2(5) . . ?
C1A C2A B6A 61.9(4) . . ?
B11A C2A B6A 63.1(4) . . ?
B3A C2A B6A 115.2(5) . . ?
B7A C2A B6A 116.7(5) . . ?
C1A C2A H2A 120.2 . . ?
B11A C2A H2A 117.3 . . ?
B3A C2A H2A 117.7 . . ?
B7A C2A H2A 117.2 . . ?
B6A C2A H2A 116.7 . . ?
C2A B3A C1A 57.7(3) . . ?
C2A B3A B7A 59.0(4) . . ?
C1A B3A B7A 106.6(5) . . ?
C2A B3A B4A 104.8(4) . . ?
C1A B3A B4A 59.2(4) . . ?
B7A B3A B4A 108.8(5) . . ?
C2A B3A B8A 104.5(5) . . ?
C1A B3A B8A 106.4(5) . . ?
B7A B3A B8A 59.7(5) . . ?
B4A B3A B8A 60.7(5) . . ?
C2A B3A H3A 124.8 . . ?
C1A B3A H3A 123.1 . . ?
B7A B3A H3A 121.5 . . ?
B4A B3A H3A 121.7 . . ?
B8A B3A H3A 122.7 . . ?
C1A B4A B3A 58.5(4) . . ?
C1A B4A B5A 59.1(4) . . ?
B3A B4A B5A 107.7(5) . . ?
C1A B4A B8A 105.2(5) . . ?
B3A B4A B8A 59.8(5) . . ?
B5A B4A B8A 108.2(5) . . ?
C1A B4A B9A 105.8(5) . . ?
B3A B4A B9A 107.8(5) . . ?
B5A B4A B9A 60.5(4) . . ?
B8A B4A B9A 59.9(5) . . ?
C1A B4A H4A 124.2 . . ?
B3A B4A H4A 122.0 . . ?
B5A B4A H4A 121.3 . . ?
B8A B4A H4A 122.3 . . ?
B9A B4A H4A 121.9 . . ?
C1A B5A B6A 59.2(3) . . ?
C1A B5A B4A 58.8(4) . . ?
B6A B5A B4A 108.4(5) . . ?
C1A B5A B9A 105.5(5) . . ?
B6A B5A B9A 108.4(5) . . ?
B4A B5A B9A 60.3(4) . . ?
C1A B5A B10A 104.3(4) . . ?
B6A B5A B10A 59.6(4) . . ?
B4A B5A B10A 107.3(5) . . ?
B9A B5A B10A 59.7(4) . . ?
C1A B5A H5A 124.5 . . ?
B6A B5A H5A 121.1 . . ?
B4A B5A H5A 121.5 . . ?
B9A B5A H5A 121.9 . . ?
B10A B5A H5A 123.2 . . ?
C2A B6A C1A 56.6(3) . . ?
C2A B6A B11A 56.7(4) . . ?
C1A B6A B11A 103.3(5) . . ?
C2A B6A B5A 103.6(5) . . ?
C1A B6A B5A 59.1(4) . . ?
B11A B6A B5A 107.3(5) . . ?
C2A B6A B10A 102.2(5) . . ?
C1A B6A B10A 105.4(5) . . ?
B11A B6A B10A 58.8(4) . . ?
B5A B6A B10A 61.2(4) . . ?
C2A B6A H6A 126.4 . . ?
C1A B6A H6A 124.3 . . ?
B11A B6A H6A 123.6 . . ?
B5A B6A H6A 121.7 . . ?
B10A B6A H6A 123.2 . . ?
C2A B7A B3A 58.8(4) . . ?
C2A B7A B8A 105.5(6) . . ?
B3A B7A B8A 61.1(5) . . ?
C2A B7A B12A 104.0(5) . . ?
B3A B7A B12A 108.5(6) . . ?
B8A B7A B12A 60.0(5) . . ?
C2A B7A B11A 57.0(4) . . ?
B3A B7A B11A 106.7(5) . . ?
B8A B7A B11A 107.7(5) . . ?
B12A B7A B11A 60.0(5) . . ?
C2A B7A H7A 125.2 . . ?
B3A B7A H7A 121.2 . . ?
B8A B7A H7A 121.6 . . ?
B12A B7A H7A 122.3 . . ?
B11A B7A H7A 122.6 . . ?
B7A B8A B12A 60.9(6) . . ?
B7A B8A B3A 59.1(5) . . ?
B12A B8A B3A 107.7(7) . . ?
B7A B8A B4A 107.3(6) . . ?
B12A B8A B4A 107.9(6) . . ?
B3A B8A B4A 59.5(4) . . ?
B7A B8A B9A 108.7(6) . . ?
B12A B8A B9A 60.0(5) . . ?
B3A B8A B9A 107.8(5) . . ?
B4A B8A B9A 60.3(5) . . ?
B7A B8A H8A 121.6 . . ?
B12A B8A H8A 121.5 . . ?
B3A B8A H8A 122.4 . . ?
B4A B8A H8A 122.1 . . ?
B9A B8A H8A 121.4 . . ?
B12A B9A B8A 59.2(5) . . ?
B12A B9A B10A 59.4(5) . . ?
B8A B9A B10A 106.4(5) . . ?
B12A B9A B4A 106.9(6) . . ?
B8A B9A B4A 59.8(5) . . ?
B10A B9A B4A 106.7(5) . . ?
B12A B9A B5A 107.5(5) . . ?
B8A B9A B5A 107.0(6) . . ?
B10A B9A B5A 60.2(4) . . ?
B4A B9A B5A 59.1(4) . . ?
B12A B9A H9A 122.3 . . ?
B8A B9A H9A 122.6 . . ?
B10A B9A H9A 122.4 . . ?
B4A B9A H9A 122.5 . . ?
B5A B9A H9A 122.0 . . ?
B11A B10A B12A 61.0(5) . . ?
B11A B10A B6A 60.4(4) . . ?
B12A B10A B6A 109.6(5) . . ?
B11A B10A B9A 108.3(5) . . ?
B12A B10A B9A 59.8(5) . . ?
B6A B10A B9A 108.5(5) . . ?
B11A B10A B5A 107.1(5) . . ?
B12A B10A B5A 107.8(5) . . ?
B6A B10A B5A 59.2(4) . . ?
B9A B10A B5A 60.1(4) . . ?
B11A B10A H10A 121.6 . . ?
B12A B10A H10A 121.0 . . ?
B6A B10A H10A 121.1 . . ?
B9A B10A H10A 121.5 . . ?
B5A B10A H10A 122.6 . . ?
C2A B11A B10A 106.4(5) . . ?
C2A B11A B6A 60.1(4) . . ?
B10A B11A B6A 60.8(4) . . ?
C2A B11A B7A 58.6(5) . . ?
B10A B11A B7A 108.9(5) . . ?
B6A B11A B7A 109.6(6) . . ?
C2A B11A B12A 105.2(6) . . ?
B10A B11A B12A 60.4(5) . . ?
B6A B11A B12A 109.5(5) . . ?
B7A B11A B12A 60.0(5) . . ?
C2A B11A H11A 124.0 . . ?
B10A B11A H11A 121.5 . . ?
B6A B11A H11A 120.0 . . ?
B7A B11A H11A 121.2 . . ?
B12A B11A H11A 122.1 . . ?
B8A B12A B10A 108.8(5) . . ?
B8A B12A B9A 60.8(5) . . ?
B10A B12A B9A 60.8(5) . . ?
B8A B12A B7A 59.2(6) . . ?
B10A B12A B7A 107.4(5) . . ?
B9A B12A B7A 108.0(6) . . ?
B8A B12A B11A 107.1(6) . . ?
B10A B12A B11A 58.6(5) . . ?
B9A B12A B11A 107.2(5) . . ?
B7A B12A B11A 60.0(5) . . ?
B8A B12A H12A 121.6 . . ?
B10A B12A H12A 121.7 . . ?
B9A B12A H12A 121.3 . . ?
B7A B12A H12A 122.1 . . ?
B11A B12A H12A 122.8 . . ?

loop_
_geom_bond_atom_site_label_1
_geom_bond_atom_site_label_2
_geom_bond_distance
_geom_bond_site_symmetry_2
_geom_bond_publ_flag
P1 C1' 1.887(3) . ?
P1 C1' 1.887(3) 3_565 ?
P1 C1' 1.887(3) 2_665 ?
C1' C1 1.519(4) . ?
C1' H1 0.9900 . ?
C1' H1' 0.9900 . ?
C1 C2 1.635(5) . ?
C1 B3 1.703(5) . ?
C1 B4 1.709(6) . ?
C1 B5 1.710(6) . ?
C1 B6 1.713(6) . ?
C2 B11 1.658(8) . ?
C2 B3 1.677(8) . ?
C2 B7 1.686(7) . ?
C2 B6 1.714(7) . ?
C2 H2 0.9700 . ?
B3 B7 1.738(9) . ?
B3 B4 1.762(8) . ?
B3 B8 1.768(10) . ?
B3 H3 1.1400 . ?
B4 B5 1.768(7) . ?
B4 B8 1.783(9) . ?
B4 B9 1.789(8) . ?
B4 H4 1.1400 . ?
B5 B6 1.767(7) . ?
B5 B10 1.790(6) . ?
B5 B9 1.792(8) . ?
B5 H5 1.1400 . ?
B6 B11 1.763(7) . ?
B6 B10 1.777(6) . ?
B6 H6 1.1400 . ?
B7 B8 1.743(13) . ?
B7 B12 1.770(10) . ?
B7 B11 1.772(11) . ?
B7 H7 1.1400 . ?
B8 B12 1.757(10) . ?
B8 B9 1.788(9) . ?
B8 H8 1.1400 . ?
B9 B12 1.771(9) . ?
B9 B10 1.788(7) . ?
B9 H9 1.1400 . ?
B10 B11 1.731(7) . ?
B10 B12 1.766(10) . ?
B10 H10 1.1400 . ?
B11 B12 1.771(10) . ?
B11 H11 1.1400 . ?
B12 H12 1.1400 . ?
C1'A C1A 1.513(6) . ?
C1'A H1'A 0.9900 . ?
C1'A H1A 0.9900 . ?
C1A C2A 1.628(7) . ?
C1A B3A 1.698(8) . ?
C1A B4A 1.711(8) . ?
C1A B5A 1.717(8) . ?
C1A B6A 1.719(8) . ?
C2A B11A 1.651(11) . ?
C2A B3A 1.677(10) . ?
C2A B7A 1.680(9) . ?
C2A B6A 1.713(9) . ?
C2A H2A 1.1400 . ?
B3A B7A 1.733(11) . ?
B3A B4A 1.762(11) . ?
B3A B8A 1.768(12) . ?
B3A H3A 1.1400 . ?
B4A B5A 1.770(10) . ?
B4A B8A 1.784(11) . ?
B4A B9A 1.792(11) . ?
B4A H4A 1.1400 . ?
B5A B6A 1.762(9) . ?
B5A B9A 1.796(10) . ?
B5A B10A 1.797(9) . ?
B5A H5A 0.9700 . ?
B6A B11A 1.762(10) . ?
B6A B10A 1.768(9) . ?
B6A H6A 1.1400 . ?
B7A B8A 1.743(15) . ?
B7A B12A 1.773(13) . ?
B7A B11A 1.773(13) . ?
B7A H7A 1.1400 . ?
B8A B12A 1.757(13) . ?
B8A B9A 1.787(12) . ?
B8A H8A 1.1400 . ?
B9A B12A 1.772(12) . ?
B9A B10A 1.788(10) . ?
B9A H9A 1.1400 . ?
B10A B11A 1.732(10) . ?
B10A B12A 1.765(13) . ?
B10A H10A 1.1400 . ?
B11A B12A 1.774(13) . ?
B11A H11A 1.1400 . ?
B12A H12A 1.1400 . ?
